data_4344877
loop_
_publ_author_name
'Blake, Alexander J.'
'Brooks, Neil R.'
'Champness, Neil R.'
'Crew, Marcello'
'Hanton, Lyall R.'
'Hubberstey, Peter'
'Parsons, Simon'
'Schr\"oder, Martin'

_publ_section_title
;
 Two- and three-dimensional CuSCN co-ordination networks including new
 CuSCN structural motifs
;
_journal_coden_ASTM JCDTBI
_journal_issue 16
_journal_name_full
;
 Journal of the Chemical Society, Dalton Transactions:
 Inorganic Chemistry (1972-1999)
;
_journal_page_first 2813
_journal_page_last 2817
_journal_paper_doi 10.1039/a903218e
_journal_year 1999
_chemical_formula_moiety '[Cu2(SCN)2(bpe)]n'
_chemical_formula_sum 'C14 H10 Cu2 N4 S2'
_chemical_formula_weight 425.46
_space_group_IT_number 2
_symmetry_cell_setting triclinic
_symmetry_space_group_name_Hall '-P 1'
_symmetry_space_group_name_H-M 'P -1'
_atom_sites_solution_hydrogens geom
_atom_sites_solution_primary direct
_atom_sites_solution_secondary difmap
_audit_creation_method SHELXL-97
_cell_angle_alpha 100.802(19)
_cell_angle_beta 103.338(19)
_cell_angle_gamma 101.623(17)
_cell_formula_units_Z 1
_cell_length_a 5.7282(17)
_cell_length_b 7.049(2)
_cell_length_c 9.861(3)
_cell_measurement_reflns_used 24
_cell_measurement_temperature 220(2)
_cell_measurement_theta_max 16
_cell_measurement_theta_min 15
_cell_volume 367.9(2)
_computing_cell_refinement 'Stoe DIF4'
_computing_data_collection 'Stoe DIF4'
_computing_data_reduction 'Stoe REDU4'
_computing_molecular_graphics SHELXTL
_computing_publication_material 'SHELXL-97 (Sheldrick, 1997)'
_computing_structure_refinement 'SHELXL-97 (Sheldrick, 1997)'
_computing_structure_solution 'SHELXS-97 (Sheldrick, 1990)'
_diffrn_ambient_temperature 220(2)
_diffrn_measured_fraction_theta_full 0.998
_diffrn_measured_fraction_theta_max 0.998
_diffrn_measurement_device_type 'Stoe Stadi-4'
_diffrn_measurement_method Omega-theta
_diffrn_radiation_monochromator graphite
_diffrn_radiation_source 'fine-focus sealed tube'
_diffrn_radiation_type MoK\a
_diffrn_radiation_wavelength 0.71073
_diffrn_reflns_av_R_equivalents 0.0169
_diffrn_reflns_av_sigmaI/netI 0.0200
_diffrn_reflns_limit_h_max 6
_diffrn_reflns_limit_h_min -6
_diffrn_reflns_limit_k_max 8
_diffrn_reflns_limit_k_min -8
_diffrn_reflns_limit_l_max 11
_diffrn_reflns_limit_l_min -1
_diffrn_reflns_number 3465
_diffrn_reflns_theta_full 25.05
_diffrn_reflns_theta_max 25.05
_diffrn_reflns_theta_min 3.04
_diffrn_standards_decay_% -2
_diffrn_standards_interval_time 60
_diffrn_standards_number 3
_exptl_absorpt_coefficient_mu 3.172
_exptl_absorpt_correction_T_max 0.7854
_exptl_absorpt_correction_T_min 0.5290
_exptl_absorpt_correction_type 'Optimised integration'
_exptl_crystal_colour Orange
_exptl_crystal_density_diffrn 1.921
_exptl_crystal_density_meas ?
_exptl_crystal_density_method 'not measured'
_exptl_crystal_description tablet
_exptl_crystal_F_000 212
_exptl_crystal_size_max 0.23
_exptl_crystal_size_mid 0.19
_exptl_crystal_size_min 0.08
_refine_diff_density_max 0.292
_refine_diff_density_min -0.330
_refine_diff_density_rms 0.058
_refine_ls_extinction_coef 0.0013(11)
_refine_ls_extinction_expression Fc^*^=kFc[1+0.001xFc^2^\l^3^/sin(2\q)]^-1/4^
_refine_ls_extinction_method SHELXL
_refine_ls_goodness_of_fit_ref 1.032
_refine_ls_hydrogen_treatment 'riding model'
_refine_ls_matrix_type full
_refine_ls_number_parameters 117
_refine_ls_number_reflns 1307
_refine_ls_number_restraints 1
_refine_ls_restrained_S_all 1.034
_refine_ls_R_factor_all 0.0316
_refine_ls_R_factor_gt 0.0229
_refine_ls_shift/su_max 0.038
_refine_ls_shift/su_mean 0.011
_refine_ls_structure_factor_coef Fsqd
_refine_ls_weighting_details 'w=1/[\s^2^(Fo^2^)+(0.0259P)^2^+0.2747P] where P=(Fo^2^+2Fc^2^)/3'
_refine_ls_weighting_scheme calc
_refine_ls_wR_factor_gt 0.0509
_refine_ls_wR_factor_ref 0.0538
_reflns_number_gt 1127
_reflns_number_total 1307
_reflns_threshold_expression >2sigma(I)
_cod_data_source_file 903218e.txt
_cod_data_source_block cuscn2
_cod_depositor_comments
;
The following automatic conversions were performed:

'_symmetry_cell_setting' value 'Triclinic' changed to 'triclinic'
according to the built-in table from CIF Core dictionary named
'cif_core.dic' version 2.4.1 from 2010-06-29.

'_exptl_crystal_density_meas' value 'not measured' was changed to '?'
- the value is perceived as not measured.

'_refine_ls_weighting_scheme' value 'calc
w=1/[\s^2^(Fo^2^)+(0.0259P)^2^+0.2747P] where P=(Fo^2^+2Fc^2^)/3' was
changed to 'calc'. New tag '_refine_ls_weighting_details' was
created. The value of the new tag was set to
'w=1/[\s^2^(Fo^2^)+(0.0259P)^2^+0.2747P] where P=(Fo^2^+2Fc^2^)/3'.

Automatic conversion script
Id: cif_fix_values 4287 2015-11-16 14:04:37Z antanas 
;
_cod_original_sg_symbol_H-M P-1
_cod_database_code 4344877

loop_
_symmetry_equiv_pos_as_xyz
'x, y, z'
'-x, -y, -z'

loop_
_atom_site_label
_atom_site_type_symbol
_atom_site_fract_x
_atom_site_fract_y
_atom_site_fract_z
_atom_site_U_iso_or_equiv
_atom_site_adp_type
_atom_site_occupancy
_atom_site_calc_flag
_atom_site_refinement_flags
_atom_site_disorder_assembly
_atom_site_disorder_group
Cu1 Cu 0.15316(3) -0.00076(3) 0.13646(2) 0.03243(6) Uani 1 d . . .
N4 N -0.0111(3) -0.1651(2) 0.24935(17) 0.0243(5) Uani 0.80 d P A 1
C9 C 0.1052(4) -0.1694(3) 0.3810(2) 0.0247(5) Uani 0.80 d P A 1
H9 H 0.2763 -0.1078 0.4148 0.030 Uiso 0.80 calc PR A 1
C8 C -0.0036(3) -0.2562(3) 0.4719(2) 0.0236(5) Uani 0.80 d P A 1
H8 H 0.0913 -0.2522 0.5644 0.028 Uiso 0.80 calc PR A 1
C7 C -0.2563(3) -0.3505(3) 0.42574(19) 0.0191(5) Uani 0.80 d P A 1
C6 C -0.3817(3) -0.3515(3) 0.2857(2) 0.0228(5) Uani 0.80 d P A 1
H6 H -0.5520 -0.4146 0.2479 0.027 Uiso 0.80 calc PR A 1
C5 C -0.2533(4) -0.2594(3) 0.2043(2) 0.0268(5) Uani 0.80 d P A 1
H5 H -0.3413 -0.2626 0.1104 0.032 Uiso 0.80 calc PR A 1
C10 C -0.3830(3) -0.4437(2) 0.51824(18) 0.0191(4) Uani 0.80 d PD . 1
H10 H -0.2901 -0.4224 0.6142 0.023 Uiso 0.80 calc PR . 1
N4' N -0.0243(6) -0.1624(5) 0.2459(4) 0.0171(18) Uiso 0.20 d PG A 2
C9' C 0.0747(7) -0.1781(7) 0.3848(4) 0.032(3) Uiso 0.20 d PG A 2
H9' H 0.2426 -0.1164 0.4331 0.038 Uiso 0.20 calc PR A 2
C8' C -0.0746(9) -0.2850(8) 0.4522(4) 0.0131(16) Uiso 0.20 d PG A 2
H8' H -0.0077 -0.2956 0.5461 0.016 Uiso 0.20 calc PR A 2
C7' C -0.3229(9) -0.3762(7) 0.3808(6) 0.0066(14) Uiso 0.20 d PG A 2
C6' C -0.4219(6) -0.3605(7) 0.2419(6) 0.0150(17) Uiso 0.20 d PG A 2
H6' H -0.5898 -0.4222 0.1936 0.018 Uiso 0.20 calc PR A 2
C5' C -0.2726(6) -0.2536(6) 0.1745(4) 0.0068(15) Uiso 0.20 d PG A 2
H5' H -0.3395 -0.2430 0.0806 0.008 Uiso 0.20 calc PR A 2
C10' C -0.532(2) -0.5024(16) 0.4325(6) 0.057(3) Uiso 0.20 d PD . 2
H10' H -0.6882 -0.5744 0.3703 0.068 Uiso 0.20 calc PR . 2
S1 S 0.05536(6) -0.25871(5) -0.09674(4) 0.02365(10) Uani 1 d . . .
N3 N 0.5001(2) -0.12658(19) -0.16653(14) 0.0257(3) Uani 1 d . . .
C2 C 0.3164(3) -0.1811(2) -0.13943(16) 0.0203(4) Uani 1 d . . .

loop_
_atom_site_aniso_label
_atom_site_aniso_U_11
_atom_site_aniso_U_22
_atom_site_aniso_U_33
_atom_site_aniso_U_23
_atom_site_aniso_U_13
_atom_site_aniso_U_12
Cu1 0.02570(9) 0.03960(11) 0.03950(10) 0.01777(8) 0.01984(7) 0.00519(8)
N4 0.0239(7) 0.0253(8) 0.0304(8) 0.0120(6) 0.0157(6) 0.0071(6)
C9 0.0241(8) 0.0263(9) 0.0270(9) 0.0081(8) 0.0114(7) 0.0076(7)
C8 0.0196(8) 0.0256(9) 0.0245(9) 0.0075(8) 0.0043(7) 0.0041(7)
C7 0.0239(8) 0.0189(8) 0.0129(8) 0.0028(7) 0.0031(7) 0.0055(7)
C6 0.0172(8) 0.0274(9) 0.0219(9) 0.0081(8) 0.0037(7) 0.0018(7)
C5 0.0297(9) 0.0367(10) 0.0189(8) 0.0162(8) 0.0059(7) 0.0117(8)
C10 0.0250(7) 0.0229(8) 0.0147(8) 0.0093(7) 0.0110(6) 0.0074(7)
S1 0.01883(15) 0.02447(18) 0.02769(18) 0.00569(15) 0.00984(14) 0.00244(14)
N3 0.0198(5) 0.0314(7) 0.0265(6) 0.0052(5) 0.0092(5) 0.0064(5)
C2 0.0202(6) 0.0202(7) 0.0187(7) 0.0020(6) 0.0033(5) 0.0066(5)

loop_
_atom_type_symbol
_atom_type_description
_atom_type_scat_dispersion_real
_atom_type_scat_dispersion_imag
_atom_type_scat_source
C C 0.0033 0.0016 'International Tables Vol C Tables 4.2.6.8 and 6.1.1.4'
H H 0.0000 0.0000 'International Tables Vol C Tables 4.2.6.8 and 6.1.1.4'
N N 0.0061 0.0033 'International Tables Vol C Tables 4.2.6.8 and 6.1.1.4'
S S 0.1246 0.1234 'International Tables Vol C Tables 4.2.6.8 and 6.1.1.4'
Cu Cu 0.3201 1.2651 'International Tables Vol C Tables 4.2.6.8 and 6.1.1.4'

loop_
_geom_angle_atom_site_label_1
_geom_angle_atom_site_label_2
_geom_angle_atom_site_label_3
_geom_angle
_geom_angle_site_symmetry_1
_geom_angle_site_symmetry_3
_geom_angle_publ_flag
N3 Cu1 N4 130.51(6) 2_655 . y
N3 Cu1 N4' 132.70(11) 2_655 . y
N4 Cu1 N4' 2.37(12) . . y
N3 Cu1 S1 104.05(5) 2_655 2 y
N4 Cu1 S1 109.41(5) . 2 y
N4' Cu1 S1 107.31(11) . 2 y
N3 Cu1 S1 102.05(5) 2_655 . y
N4 Cu1 S1 100.04(5) . . y
N4' Cu1 S1 99.90(10) . . y
S1 Cu1 S1 109.33(3) 2 . y
N3 Cu1 Cu1 112.93(5) 2_655 2 ?
N4 Cu1 Cu1 115.80(5) . 2 ?
N4' Cu1 Cu1 113.81(10) . 2 ?
S1 Cu1 Cu1 56.25(2) 2 2 ?
S1 Cu1 Cu1 53.08(2) . 2 ?
C9 N4 C5 115.28(17) . . ?
C9 N4 Cu1 121.96(12) . . ?
C5 N4 Cu1 122.33(14) . . ?
N4 C9 C8 125.26(17) . . ?
C9 C8 C7 119.29(18) . . ?
C8 C7 C6 116.35(18) . . ?
C8 C7 C10 121.77(16) . . ?
C6 C7 C10 121.88(15) . . ?
C5 C6 C7 119.27(16) . . ?
N4 C5 C6 124.52(18) . . ?
C10 C10 C7 127.3(2) 2_446 . ?
C9' N4' C5' 120.0 . . ?
C9' N4' Cu1 125.91(17) . . ?
C5' N4' Cu1 113.96(17) . . ?
C8' C9' N4' 120.0 . . ?
C9' C8' C7' 120.0 . . ?
C8' C7' C6' 120.0 . . ?
C8' C7' C10' 130.2(4) . . ?
C6' C7' C10' 109.7(4) . . ?
C5' C6' C7' 120.0 . . ?
C6' C5' N4' 120.0 . . ?
C10' C10' C7' 114.0(12) 2_446 . ?
C2 S1 Cu1 102.01(6) . 2 ?
C2 S1 Cu1 97.92(5) . . ?
Cu1 S1 Cu1 70.67(3) 2 . ?
C2 N3 Cu1 158.99(12) . 2_655 ?
N3 C2 S1 178.77(14) . . ?

loop_
_geom_bond_atom_site_label_1
_geom_bond_atom_site_label_2
_geom_bond_distance
_geom_bond_site_symmetry_2
_geom_bond_publ_flag
Cu1 N3 1.9361(13) 2_655 y
Cu1 N4 1.9988(18) . y
Cu1 N4' 1.999(4) . y
Cu1 S1 2.4203(8) 2 y
Cu1 S1 2.5171(9) . y
Cu1 Cu1 2.8568(9) 2 y
N4 C9 1.324(3) . ?
N4 C5 1.341(2) . ?
C9 C8 1.369(3) . ?
C8 C7 1.393(2) . ?
C7 C6 1.400(3) . ?
C7 C10 1.459(3) . ?
C6 C5 1.372(3) . ?
C10 C10 1.341(3) 2_446 ?
N4' C9' 1.3900 . ?
N4' C5' 1.3900 . ?
C9' C8' 1.3900 . ?
C8' C7' 1.3900 . ?
C7' C6' 1.3900 . ?
C7' C10' 1.583(12) . ?
C6' C5' 1.3900 . ?
C10' C10' 1.289(12) 2_446 ?
S1 C2 1.6613(16) . ?
S1 Cu1 2.4203(8) 2 ?
N3 C2 1.154(2) . ?
N3 Cu1 1.9361(13) 2_655 ?
